data_7129148
loop_
_publ_author_name
'White, Lisa J.'
'Boles, Jessica E.'
'Clifford, Melanie'
'Patenall, Bethany L.'
'Hilton, Kira H. L. F.'
'Ng, Kendrick K. L.'
'Ellaby, Rebecca J.'
'Hind, Charlotte K.'
'Mulvihill, Daniel P.'
'Hiscock, Jennifer R.'

_publ_section_title
;
 Di-anionic self-associating supramolecular amphiphiles (SSAs) as
 antimicrobial agents against MRSA and <i>Escherichia coli</i>.
;
_journal_name_full 'Chemical communications (Cambridge, England)'
_journal_paper_doi 10.1039/d1cc05455d
_journal_year 2021
_chemical_formula_moiety 'C16 H24 N4 O8 S2, 1.252(H2 O), 2(C16 H36 N)'
_chemical_formula_sum 'C48 H98.72 N6 O9.24 S2'
_chemical_formula_weight 972.00
_space_group_crystal_system monoclinic
_space_group_IT_number 14
_space_group_name_Hall '-P 2ybc'
_space_group_name_H-M_alt 'P 1 21/c 1'
_atom_sites_solution_hydrogens mixed
_atom_sites_solution_primary direct
_audit_creation_date 2020-08-04
_audit_creation_method
;
Olex2 1.3
(compiled 2020.06.28 svn.raecde09e for OlexSys, GUI svn.r6132)
;
_audit_update_record
;
2020-08-04 deposited with the CCDC.	2021-10-19 downloaded from the CCDC.
;
_cell_angle_alpha 90
_cell_angle_beta 91.294(3)
_cell_angle_gamma 90
_cell_formula_units_Z 4
_cell_length_a 9.7250(3)
_cell_length_b 35.2054(13)
_cell_length_c 16.1782(6)
_cell_measurement_reflns_used 4634
_cell_measurement_temperature 99.98(11)
_cell_measurement_theta_max 70.2680
_cell_measurement_theta_min 4.6200
_cell_volume 5537.6(3)
_computing_cell_refinement 'CrysAlisPro 1.171.40.53 (Rigaku OD, 2019)'
_computing_data_collection 'CrysAlisPro 1.171.40.53 (Rigaku OD, 2019)'
_computing_data_reduction 'CrysAlisPro 1.171.40.53 (Rigaku OD, 2019)'
_computing_molecular_graphics 'Olex2 1.3 (Dolomanov et al., 2009)'
_computing_publication_material 'Olex2 1.3 (Dolomanov et al., 2009)'
_computing_structure_refinement 'SHELXL 2013/4 (Sheldrick, 2015)'
_computing_structure_solution 'ShelXT (Sheldrick, 2015)'
_diffrn_ambient_environment N~2~
_diffrn_ambient_temperature 99.98(11)
_diffrn_detector 'CCD plate'
_diffrn_detector_area_resol_mean 5.2887
_diffrn_detector_type AtlasS2
_diffrn_measured_fraction_theta_full 0.994
_diffrn_measured_fraction_theta_max 0.970
_diffrn_measurement_details
;
List of Runs (angles in degrees, time in seconds):

  # Type    Start    End  Width  t~exp~   \w     \q     \k     \f   Frames
#--------------------------------------------------------------------------
  1  \w    -63.00  31.00   1.00   10.00    --  -42.16  57.00 -30.00   94
  2  \w   -116.00 -70.00   1.00   10.00    --  -42.16 -38.00-180.00   46
  3  \w    -50.00 -23.00   1.00   10.00    --  -42.16 -38.00-180.00   27
  4  \w     25.00  90.00   1.00   10.00    --   42.16  38.00  60.00   65
  5  \w     31.00 107.00   1.00   22.50    --  102.14-125.00 -60.00   76
  6  \w     38.00 101.00   1.00   22.50    --  102.14-125.00  30.00   63
  7  \w     33.00 112.00   1.00   22.50    --  102.14 -45.00 120.00   79
  8  \w     23.00  55.00   1.00   22.50    --  102.14 -94.00 -30.00   32
  9  \w     99.00 168.00   1.00   22.50    --  102.14  30.00-150.00   69
 10  \w    118.00 168.00   1.00   22.50    --  102.14 125.00-180.00   50
 11  \w     66.00 131.00   1.00   22.50    --  102.14 -61.00  30.00   65
;
_diffrn_measurement_device 'four-circle diffractometer'
_diffrn_measurement_device_type 'SuperNova, Dual, Cu at home/near, AtlasS2'
_diffrn_measurement_method '\w scans'
_diffrn_orient_matrix_type 'CrysAlisPro convention (1999,Acta A55,543-557)'
_diffrn_orient_matrix_UB_11 -0.0744327000
_diffrn_orient_matrix_UB_12 -0.0364529000
_diffrn_orient_matrix_UB_13 -0.0288546000
_diffrn_orient_matrix_UB_21 -0.1398968000
_diffrn_orient_matrix_UB_22 0.0194806000
_diffrn_orient_matrix_UB_23 0.0124435000
_diffrn_orient_matrix_UB_31 0.0005318000
_diffrn_orient_matrix_UB_32 0.0143999000
_diffrn_orient_matrix_UB_33 -0.0898894000
_diffrn_radiation_monochromator mirror
_diffrn_radiation_probe x-ray
_diffrn_radiation_type 'Cu K\a'
_diffrn_radiation_wavelength 1.54184
_diffrn_reflns_av_R_equivalents 0.0484
_diffrn_reflns_av_unetI/netI 0.0677
_diffrn_reflns_Laue_measured_fraction_full 0.994
_diffrn_reflns_Laue_measured_fraction_max 0.970
_diffrn_reflns_limit_h_max 11
_diffrn_reflns_limit_h_min -11
_diffrn_reflns_limit_k_max 43
_diffrn_reflns_limit_k_min -40
_diffrn_reflns_limit_l_max 13
_diffrn_reflns_limit_l_min -19
_diffrn_reflns_number 22649
_diffrn_reflns_point_group_measured_fraction_full 0.994
_diffrn_reflns_point_group_measured_fraction_max 0.970
_diffrn_reflns_theta_full 67.684
_diffrn_reflns_theta_max 71.325
_diffrn_reflns_theta_min 3.711
_diffrn_source 'micro-focus sealed X-ray tube'
_diffrn_source_type 'SuperNova (Cu) X-ray Source'
_exptl_absorpt_coefficient_mu 1.312
_exptl_absorpt_correction_T_max 1.000
_exptl_absorpt_correction_T_min 0.487
_exptl_absorpt_correction_type gaussian
_exptl_absorpt_process_details
;
CrysAlisPro 1.171.40.53 (Rigaku Oxford Diffraction, 2019)
Numerical absorption correction based on gaussian integration over
			a multifaceted crystal model
Empirical absorption correction using spherical harmonics,
 implemented in SCALE3 ABSPACK scaling algorithm.
;
_exptl_crystal_colour 'clear light colourless'
_exptl_crystal_colour_lustre clear
_exptl_crystal_colour_modifier light
_exptl_crystal_colour_primary colourless
_exptl_crystal_density_diffrn 1.166
_exptl_crystal_description plate
_exptl_crystal_F_000 2139
_exptl_crystal_size_max 0.265
_exptl_crystal_size_mid 0.125
_exptl_crystal_size_min 0.013
_refine_diff_density_max 1.002
_refine_diff_density_min -0.512
_refine_diff_density_rms 0.060
_refine_ls_extinction_method none
_refine_ls_goodness_of_fit_ref 1.018
_refine_ls_hydrogen_treatment constr
_refine_ls_matrix_type full
_refine_ls_number_parameters 645
_refine_ls_number_reflns 10422
_refine_ls_number_restraints 0
_refine_ls_restrained_S_all 1.018
_refine_ls_R_factor_all 0.0875
_refine_ls_R_factor_gt 0.0583
_refine_ls_shift/su_max 0.001
_refine_ls_shift/su_mean 0.000
_refine_ls_structure_factor_coef Fsqd
_refine_ls_weighting_details 'w=1/[\s^2^(Fo^2^)+(0.0722P)^2^+2.6877P] where P=(Fo^2^+2Fc^2^)/3'
_refine_ls_weighting_scheme calc
_refine_ls_wR_factor_gt 0.1424
_refine_ls_wR_factor_ref 0.1615
_reflns_Friedel_coverage 0.000
_reflns_number_gt 7447
_reflns_number_total 10422
_reflns_threshold_expression 'I > 2\s(I)'
_cod_data_source_file d1cc05455d2.cif
_cod_data_source_block jrh20200013b_res
_cod_database_code 7129148
_shelxl_version_number 2013-4
_chemical_oxdiff_formula S2C20H20N2O4
_chemical_oxdiff_usercomment 'lisa 2-69 100 k second collection'
_shelx_space_group_comment
;
The symmetry employed for this shelxl refinement is uniquely defined
by the following loop, which should always be used as a source of
symmetry information in preference to the above space-group names.
They are only intended as comments.
;
_reflns_odcompleteness_completeness 99.54
_reflns_odcompleteness_iscentric 1
_reflns_odcompleteness_theta 66.49
_olex2_refinement_description
;
1. Fixed Uiso
 At 1.2 times of:
  All C(H) groups, All C(H,H) groups, All C(H,H,H,H) groups, All N(H) groups
 At 1.5 times of:
  All C(H,H,H) groups, All O(H,H) groups
2. Others
 Sof(H29C)=Sof(H29D)=Sof(C30B)=Sof(H30C)=Sof(H30D)=1-FVAR(1)
 Sof(H29A)=Sof(H29B)=Sof(C30A)=Sof(H30A)=Sof(H30B)=FVAR(1)
 Sof(C31B)=Sof(H31C)=Sof(H31D)=1-FVAR(2)
 Sof(C31A)=Sof(H31A)=Sof(H31B)=FVAR(2)
 Sof(C32B)=Sof(H32D)=Sof(H32E)=Sof(H32F)=1-FVAR(3)
 Sof(C32A)=Sof(H32A)=Sof(H32B)=Sof(H32C)=FVAR(3)
 Sof(O10)=Sof(H10A)=Sof(H10B)=FVAR(4)
3.a Free rotating group:
 O9(H9A,H9B), O10(H10A,H10B)
3.b Secondary CH2 refined with riding coordinates:
 C42(H42A,H42B), C37(H37A,H37B), C20(H20A,H20B), C41(H41A,H41B), C38(H38A,
 H38B), C33(H33A,H33B), C39(H39A,H39B), C45(H45A,H45B), C1(H1A,H1B), C43(H43A,
 H43B), C16(H16A,H16B), C46(H46A,H46B), C21(H21A,H21B), C34(H34A,H34B),
 C47(H47A,H47B), C25(H25A,H25B), C22(H22A,H22B), C35(H35A,H35B), C19(H19A,H19B),
  C29(H29A,H29B), C29(H29C,H29D), C26(H26A,H26B), C23(H23A,H23B), C18(H18A,
 H18B), C27(H27A,H27B), C30A(H30A,H30B), C31A(H31A,H31B), C30B(H30C,H30D),
 C31B(H31C,H31D)
3.c Aromatic/amide H refined with riding coordinates:
 N2(H2), N3(H3), N4(H4), N1(H1), C11(H11), C7(H7), C9(H9), C8(H8)
3.d Idealised Me refined as rotating group:
 C40(H40A,H40B,H40C), C5(H5A,H5B,H5C), C14(H14A,H14B,H14C), C13(H13A,H13B,
 H13C), C4(H4A,H4B,H4C), C36(H36A,H36B,H36C), C48(H48A,H48B,H48C), C24(H24A,
 H24B,H24C), C44(H44A,H44B,H44C), C28(H28A,H28B,H28C), C17(H17A,H17B,H17C),
 C32A(H32A,H32B,H32C), C32B(H32D,H32E,H32F)
;
_olex2_submission_special_instructions 'No special instructions were received'
_oxdiff_exptl_absorpt_empirical_details
;
Empirical correction (ABSPACK) includes:
- Absorption correction using spherical harmonics
- Frame scaling
;
_oxdiff_exptl_absorpt_empirical_full_max 1.197
_oxdiff_exptl_absorpt_empirical_full_min 0.796

loop_
_space_group_symop_operation_xyz
'x, y, z'
'-x, y+1/2, -z+1/2'
'-x, -y, -z'
'x, -y-1/2, z-1/2'

loop_
_atom_site_label
_atom_site_type_symbol
_atom_site_fract_x
_atom_site_fract_y
_atom_site_fract_z
_atom_site_U_iso_or_equiv
_atom_site_adp_type
_atom_site_occupancy
_atom_site_site_symmetry_order
_atom_site_calc_flag
_atom_site_refinement_flags_posn
_atom_site_refinement_flags_adp
_atom_site_refinement_flags_occupancy
_atom_site_disorder_assembly
_atom_site_disorder_group
S1 S 0.25323(7) 0.31178(2) 0.79170(4) 0.02453(16) Uani 1 1 d . . . . .
S2 S 0.51968(7) 0.43788(2) 0.86920(4) 0.02672(17) Uani 1 1 d . . . . .
O4 O 0.19664(19) 0.37968(6) 0.60716(12) 0.0283(4) Uani 1 1 d . . . . .
O8 O 0.5556(2) 0.44399(6) 0.78369(12) 0.0320(5) Uani 1 1 d . . . . .
O5 O 0.78248(19) 0.37610(6) 0.77717(12) 0.0299(5) Uani 1 1 d . . . . .
O1 O 0.3308(2) 0.32222(6) 0.86647(12) 0.0328(5) Uani 1 1 d . . . . .
O2 O 0.1528(2) 0.28192(6) 0.80483(12) 0.0321(5) Uani 1 1 d . . . . .
O3 O 0.3441(2) 0.30426(6) 0.72280(12) 0.0313(5) Uani 1 1 d . . . . .
O6 O 0.3726(2) 0.42971(6) 0.87704(13) 0.0332(5) Uani 1 1 d . . . . .
O9 O 0.2714(2) 0.46822(7) 1.02436(14) 0.0384(5) Uani 1 1 d G . . . .
H9A H 0.3316 0.4846 1.0383 0.058 Uiso 1 1 d G U . . .
H9B H 0.3067 0.4563 0.9844 0.058 Uiso 1 1 d G U . . .
O7 O 0.5672(2) 0.46777(6) 0.92470(13) 0.0378(5) Uani 1 1 d . . . . .
N2 N 0.3324(2) 0.42781(6) 0.65847(14) 0.0226(5) Uani 1 1 d . . . . .
H2 H 0.3455 0.4424 0.7005 0.027 Uiso 1 1 calc R U . . .
N3 N 0.6351(2) 0.32882(7) 0.73405(14) 0.0234(5) Uani 1 1 d . . . . .
H3 H 0.5722 0.3139 0.7516 0.028 Uiso 1 1 calc R U . . .
N6 N 0.9564(2) 0.48776(6) 0.76856(13) 0.0206(5) Uani 1 1 d . . . . .
N4 N 0.5889(2) 0.36389(7) 0.84988(14) 0.0268(5) Uani 1 1 d . . . . .
H4 H 0.5220 0.3485 0.8582 0.032 Uiso 1 1 calc R U . . .
N1 N 0.2292(2) 0.38566(7) 0.74655(14) 0.0263(5) Uani 1 1 d . . . . .
H1 H 0.2628 0.3992 0.7863 0.032 Uiso 1 1 calc R U . . .
N5 N 0.1460(2) 0.22619(7) 0.56375(14) 0.0261(5) Uani 1 1 d . . . . .
C2 C 0.2503(3) 0.39604(8) 0.66572(17) 0.0225(6) Uani 1 1 d . . . . .
C11 C 0.5442(2) 0.37873(8) 0.60929(15) 0.0197(5) Uani 1 1 d . . . . .
H11 H 0.5173 0.3806 0.6639 0.024 Uiso 1 1 calc R U . . .
C6 C 0.4913(3) 0.40457(8) 0.55194(16) 0.0216(6) Uani 1 1 d . . . . .
C15 C 0.6768(3) 0.35785(8) 0.78504(16) 0.0238(6) Uani 1 1 d . . . . .
C12 C 0.6891(3) 0.32127(8) 0.65210(17) 0.0255(6) Uani 1 1 d . . . . .
C42 C 0.9849(3) 0.43930(8) 0.88721(16) 0.0239(6) Uani 1 1 d . . . . .
H42A H 1.0835 0.4400 0.8797 0.029 Uiso 1 1 calc R U . . .
H42B H 0.9477 0.4178 0.8565 0.029 Uiso 1 1 calc R U . . .
C10 C 0.6354(3) 0.35028(8) 0.58829(17) 0.0238(6) Uani 1 1 d . . . . .
C37 C 0.9076(3) 0.45674(8) 0.70897(15) 0.0219(5) Uani 1 1 d . . . . .
H37A H 0.9622 0.4341 0.7194 0.026 Uiso 1 1 calc R U . . .
H37B H 0.8129 0.4506 0.7209 0.026 Uiso 1 1 calc R U . . .
C20 C 0.1964(3) 0.26629(8) 0.54824(18) 0.0294(6) Uani 1 1 d . . . . .
H20A H 0.1178 0.2833 0.5481 0.035 Uiso 1 1 calc R U . . .
H20B H 0.2568 0.2737 0.5940 0.035 Uiso 1 1 calc R U . . .
C41 C 0.9196(3) 0.47601(8) 0.85586(16) 0.0232(6) Uani 1 1 d . . . . .
H41A H 0.9462 0.4963 0.8934 0.028 Uiso 1 1 calc R U . . .
H41B H 0.8204 0.4734 0.8580 0.028 Uiso 1 1 calc R U . . .
C3 C 0.3981(3) 0.43700(8) 0.57964(16) 0.0243(6) Uani 1 1 d . . . . .
C38 C 0.9162(3) 0.46673(8) 0.61777(16) 0.0250(6) Uani 1 1 d . . . . .
H38A H 1.0068 0.4768 0.6067 0.030 Uiso 1 1 calc R U . . .
H38B H 0.8490 0.4862 0.6041 0.030 Uiso 1 1 calc R U . . .
C33 C 0.8897(3) 0.52569(8) 0.74900(18) 0.0263(6) Uani 1 1 d . . . . .
H33A H 0.9245 0.5441 0.7889 0.032 Uiso 1 1 calc R U . . .
H33B H 0.9199 0.5337 0.6950 0.032 Uiso 1 1 calc R U . . .
C39 C 0.8894(3) 0.43192(8) 0.56390(16) 0.0255(6) Uani 1 1 d . . . . .
H39A H 0.9579 0.4127 0.5770 0.031 Uiso 1 1 calc R U . . .
H39B H 0.7998 0.4215 0.5763 0.031 Uiso 1 1 calc R U . . .
C7 C 0.5334(3) 0.40150(10) 0.47010(17) 0.0299(7) Uani 1 1 d . . . . .
H7 H 0.5000 0.4184 0.4304 0.036 Uiso 1 1 calc R U . . .
C45 C 1.1114(3) 0.49302(8) 0.76158(17) 0.0240(6) Uani 1 1 d . . . . .
H45A H 1.1548 0.4682 0.7642 0.029 Uiso 1 1 calc R U . . .
H45B H 1.1299 0.5038 0.7077 0.029 Uiso 1 1 calc R U . . .
C1 C 0.1511(3) 0.35219(8) 0.76417(18) 0.0273(6) Uani 1 1 d . . . . .
H1A H 0.0946 0.3459 0.7159 0.033 Uiso 1 1 calc R U . . .
H1B H 0.0899 0.3577 0.8091 0.033 Uiso 1 1 calc R U . . .
C43 C 0.9539(3) 0.43505(9) 0.97900(17) 0.0279(6) Uani 1 1 d . . . . .
H43A H 1.0057 0.4539 1.0103 0.033 Uiso 1 1 calc R U . . .
H43B H 0.8569 0.4398 0.9871 0.033 Uiso 1 1 calc R U . . .
C16 C 0.6099(3) 0.39589(9) 0.90290(17) 0.0272(6) Uani 1 1 d . . . . .
H16A H 0.7075 0.4015 0.9065 0.033 Uiso 1 1 calc R U . . .
H16B H 0.5804 0.3893 0.9580 0.033 Uiso 1 1 calc R U . . .
C46 C 1.1777(3) 0.51818(9) 0.82726(17) 0.0266(6) Uani 1 1 d . . . . .
H46A H 1.1859 0.5042 0.8788 0.032 Uiso 1 1 calc R U . . .
H46B H 1.1193 0.5400 0.8365 0.032 Uiso 1 1 calc R U . . .
C21 C 0.0452(3) 0.21319(9) 0.49682(18) 0.0282(6) Uani 1 1 d . . . . .
H21A H 0.0943 0.2115 0.4454 0.034 Uiso 1 1 calc R U . . .
H21B H 0.0153 0.1877 0.5105 0.034 Uiso 1 1 calc R U . . .
C34 C 0.7342(3) 0.52752(9) 0.74867(18) 0.0281(6) Uani 1 1 d . . . . .
H34A H 0.7012 0.5206 0.8027 0.034 Uiso 1 1 calc R U . . .
H34B H 0.6965 0.5097 0.7085 0.034 Uiso 1 1 calc R U . . .
C47 C 1.3204(3) 0.53175(10) 0.80197(18) 0.0327(7) Uani 1 1 d . . . . .
H47A H 1.3795 0.5099 0.7938 0.039 Uiso 1 1 calc R U . . .
H47B H 1.3127 0.5455 0.7501 0.039 Uiso 1 1 calc R U . . .
C40 C 0.8939(3) 0.44114(9) 0.47215(17) 0.0311(7) Uani 1 1 d . . . . .
H40A H 0.8819 0.4182 0.4406 0.047 Uiso 1 1 calc R U . . .
H40B H 0.9811 0.4524 0.4599 0.047 Uiso 1 1 calc R U . . .
H40C H 0.8215 0.4587 0.4580 0.047 Uiso 1 1 calc R U . . .
C25 C 0.0808(3) 0.22687(9) 0.64806(18) 0.0311(7) Uani 1 1 d . . . . .
H25A H 0.1479 0.2369 0.6876 0.037 Uiso 1 1 calc R U . . .
H25B H 0.0043 0.2445 0.6457 0.037 Uiso 1 1 calc R U . . .
C22 C -0.0814(3) 0.23731(9) 0.48152(18) 0.0324(7) Uani 1 1 d . . . . .
H22A H -0.0545 0.2626 0.4645 0.039 Uiso 1 1 calc R U . . .
H22B H -0.1324 0.2395 0.5322 0.039 Uiso 1 1 calc R U . . .
C5 C 0.4907(3) 0.47120(9) 0.59743(19) 0.0323(7) Uani 1 1 d . . . . .
H5A H 0.5420 0.4771 0.5491 0.048 Uiso 1 1 calc R U . . .
H5B H 0.5532 0.4653 0.6424 0.048 Uiso 1 1 calc R U . . .
H5C H 0.4352 0.4926 0.6119 0.048 Uiso 1 1 calc R U . . .
C9 C 0.6753(3) 0.34799(10) 0.50591(17) 0.0314(7) Uani 1 1 d . . . . .
H9 H 0.7365 0.3292 0.4901 0.038 Uiso 1 1 calc R U . . .
C14 C 0.8466(3) 0.32048(9) 0.6541(2) 0.0325(7) Uani 1 1 d . . . . .
H14A H 0.8812 0.3458 0.6616 0.049 Uiso 1 1 calc R U . . .
H14B H 0.8787 0.3104 0.6029 0.049 Uiso 1 1 calc R U . . .
H14C H 0.8786 0.3048 0.6990 0.049 Uiso 1 1 calc R U . . .
C8 C 0.6248(3) 0.37329(10) 0.44812(18) 0.0342(7) Uani 1 1 d . . . . .
H8 H 0.6524 0.3714 0.3936 0.041 Uiso 1 1 calc R U . . .
C35 C 0.6870(3) 0.56763(9) 0.72682(18) 0.0319(7) Uani 1 1 d . . . . .
H35A H 0.5875 0.5679 0.7215 0.038 Uiso 1 1 calc R U . . .
H35B H 0.7238 0.5746 0.6737 0.038 Uiso 1 1 calc R U . . .
C13 C 0.6335(3) 0.28207(9) 0.6283(2) 0.0339(7) Uani 1 1 d . . . . .
H13A H 0.6698 0.2634 0.6663 0.051 Uiso 1 1 calc R U . . .
H13B H 0.6609 0.2759 0.5733 0.051 Uiso 1 1 calc R U . . .
H13C H 0.5350 0.2822 0.6305 0.051 Uiso 1 1 calc R U . . .
C4 C 0.2890(3) 0.44730(10) 0.51412(19) 0.0333(7) Uani 1 1 d . . . . .
H4A H 0.2297 0.4666 0.5354 0.050 Uiso 1 1 calc R U . . .
H4B H 0.2356 0.4252 0.5002 0.050 Uiso 1 1 calc R U . . .
H4C H 0.3329 0.4566 0.4656 0.050 Uiso 1 1 calc R U . . .
C19 C 0.2724(4) 0.27203(10) 0.4687(2) 0.0403(8) Uani 1 1 d . . . . .
H19A H 0.2191 0.2612 0.4230 0.048 Uiso 1 1 calc R U . . .
H19B H 0.3600 0.2589 0.4721 0.048 Uiso 1 1 calc R U . . .
C29 C 0.2632(3) 0.19756(9) 0.5617(2) 0.0367(7) Uani 1 1 d . . . . .
H29A H 0.2234 0.1727 0.5707 0.044 Uiso 0.73(5) 1 calc R U P A 1
H29B H 0.2976 0.1976 0.5059 0.044 Uiso 0.73(5) 1 calc R U P A 1
H29C H 0.3160 0.2008 0.5120 0.044 Uiso 0.27(5) 1 calc R U P A 2
H29D H 0.2277 0.1718 0.5629 0.044 Uiso 0.27(5) 1 calc R U P A 2
C26 C 0.0288(4) 0.18940(10) 0.6807(2) 0.0382(8) Uani 1 1 d . . . . .
H26A H 0.1044 0.1715 0.6859 0.046 Uiso 1 1 calc R U . . .
H26B H -0.0392 0.1789 0.6424 0.046 Uiso 1 1 calc R U . . .
C36 C 0.7325(3) 0.59707(10) 0.7914(2) 0.0433(8) Uani 1 1 d . . . . .
H36A H 0.6820 0.6202 0.7826 0.065 Uiso 1 1 calc R U . . .
H36B H 0.8291 0.6020 0.7864 0.065 Uiso 1 1 calc R U . . .
H36C H 0.7152 0.5875 0.8457 0.065 Uiso 1 1 calc R U . . .
C23 C -0.1722(3) 0.21922(10) 0.4144(2) 0.0399(8) Uani 1 1 d . . . . .
H23A H -0.1198 0.2168 0.3644 0.048 Uiso 1 1 calc R U . . .
H23B H -0.1976 0.1939 0.4319 0.048 Uiso 1 1 calc R U . . .
C48 C 1.3836(3) 0.55725(11) 0.8674(2) 0.0432(8) Uani 1 1 d . . . . .
H48A H 1.4725 0.5656 0.8501 0.065 Uiso 1 1 calc R U . . .
H48B H 1.3932 0.5435 0.9184 0.065 Uiso 1 1 calc R U . . .
H48C H 1.3255 0.5789 0.8752 0.065 Uiso 1 1 calc R U . . .
C24 C -0.3020(3) 0.24171(11) 0.3951(2) 0.0443(8) Uani 1 1 d . . . . .
H24A H -0.3515 0.2300 0.3499 0.066 Uiso 1 1 calc R U . . .
H24B H -0.2779 0.2672 0.3803 0.066 Uiso 1 1 calc R U . . .
H24C H -0.3587 0.2422 0.4429 0.066 Uiso 1 1 calc R U . . .
C18 C 0.2968(4) 0.31409(11) 0.4524(2) 0.0481(9) Uani 1 1 d . . . . .
H18A H 0.3607 0.3242 0.4938 0.058 Uiso 1 1 calc R U . . .
H18B H 0.2108 0.3279 0.4563 0.058 Uiso 1 1 calc R U . . .
C44 C 0.9901(4) 0.39600(11) 1.0113(2) 0.0490(9) Uani 1 1 d . . . . .
H44A H 0.9350 0.3773 0.9828 0.073 Uiso 1 1 calc R U . . .
H44B H 0.9727 0.3948 1.0695 0.073 Uiso 1 1 calc R U . . .
H44C H 1.0856 0.3910 1.0023 0.073 Uiso 1 1 calc R U . . .
C27 C -0.0350(4) 0.19550(11) 0.7647(2) 0.0532(10) Uani 1 1 d . . . . .
H27A H 0.0288 0.2096 0.8000 0.064 Uiso 1 1 calc R U . . .
H27B H -0.1180 0.2106 0.7578 0.064 Uiso 1 1 calc R U . . .
C28 C -0.0703(6) 0.15811(14) 0.8063(3) 0.0753(15) Uani 1 1 d . . . . .
H28A H -0.1420 0.1456 0.7750 0.113 Uiso 1 1 calc R U . . .
H28B H -0.1009 0.1630 0.8613 0.113 Uiso 1 1 calc R U . . .
H28C H 0.0098 0.1422 0.8088 0.113 Uiso 1 1 calc R U . . .
C17 C 0.3554(6) 0.31952(16) 0.3666(3) 0.0824(16) Uani 1 1 d . . . . .
H17A H 0.2925 0.3093 0.3258 0.124 Uiso 1 1 calc R U . . .
H17B H 0.4421 0.3066 0.3636 0.124 Uiso 1 1 calc R U . . .
H17C H 0.3686 0.3461 0.3564 0.124 Uiso 1 1 calc R U . . .
O10 O 0.3241(12) 0.3794(4) 1.0107(9) 0.071(5) Uani 0.252(8) 1 d G . P . .
H10A H 0.3116 0.4021 0.9944 0.107 Uiso 0.252(8) 1 d G U P . .
H10B H 0.2691 0.3663 0.9806 0.107 Uiso 0.252(8) 1 d G U P . .
C30A C 0.3800(7) 0.2009(2) 0.6168(15) 0.037(3) Uani 0.73(5) 1 d . . P A 1
H30A H 0.3523 0.1957 0.6728 0.045 Uiso 0.73(5) 1 calc R U P A 1
H30B H 0.4150 0.2267 0.6151 0.045 Uiso 0.73(5) 1 calc R U P A 1
C31A C 0.4953(5) 0.1728(2) 0.5926(9) 0.047(3) Uani 0.72(2) 1 d . . P A 1
H31A H 0.4565 0.1476 0.5856 0.056 Uiso 0.72(2) 1 calc R U P A 1
H31B H 0.5330 0.1805 0.5402 0.056 Uiso 0.72(2) 1 calc R U P A 1
C32A C 0.6116(6) 0.17156(17) 0.6592(7) 0.129(4) Uani 0.852(10) 1 d . . P A 1
H32A H 0.6687 0.1498 0.6501 0.194 Uiso 0.852(10) 1 calc R U P A 1
H32B H 0.5722 0.1699 0.7129 0.194 Uiso 0.852(10) 1 calc R U P A 1
H32C H 0.6660 0.1942 0.6559 0.194 Uiso 0.852(10) 1 calc R U P A 1
C30B C 0.368(2) 0.2069(8) 0.652(2) 0.028(5) Uani 0.27(5) 1 d . . P A 2
H30C H 0.3956 0.2334 0.6537 0.033 Uiso 0.27(5) 1 calc R U P A 2
H30D H 0.3186 0.2009 0.7017 0.033 Uiso 0.27(5) 1 calc R U P A 2
C31B C 0.4894(14) 0.1814(5) 0.6425(16) 0.037(5) Uani 0.28(2) 1 d . . P A 2
H31C H 0.4549 0.1556 0.6439 0.045 Uiso 0.28(2) 1 calc R U P A 2
H31D H 0.5466 0.1847 0.6919 0.045 Uiso 0.28(2) 1 calc R U P A 2
C32B C 0.5870(19) 0.1838(7) 0.5675(14) 0.037(7) Uani 0.148(10) 1 d . . P A 2
H32D H 0.5374 0.1768 0.5179 0.055 Uiso 0.148(10) 1 calc R U P A 2
H32E H 0.6631 0.1668 0.5762 0.055 Uiso 0.148(10) 1 calc R U P A 2
H32F H 0.6206 0.2094 0.5624 0.055 Uiso 0.148(10) 1 calc R U P A 2

loop_
_atom_site_aniso_label
_atom_site_aniso_U_11
_atom_site_aniso_U_22
_atom_site_aniso_U_33
_atom_site_aniso_U_23
_atom_site_aniso_U_13
_atom_site_aniso_U_12
S1 0.0222(3) 0.0270(4) 0.0247(3) 0.0005(3) 0.0074(2) -0.0052(3)
S2 0.0274(3) 0.0266(4) 0.0263(3) -0.0084(3) 0.0038(3) -0.0044(3)
O4 0.0228(10) 0.0336(11) 0.0283(10) -0.0016(9) -0.0015(8) -0.0043(9)
O8 0.0355(11) 0.0321(12) 0.0284(10) -0.0019(9) 0.0046(8) 0.0024(9)
O5 0.0220(10) 0.0297(11) 0.0380(11) -0.0056(9) 0.0008(8) -0.0049(9)
O1 0.0285(11) 0.0408(13) 0.0293(10) 0.0044(9) 0.0011(8) -0.0103(9)
O2 0.0333(11) 0.0302(11) 0.0333(11) 0.0015(9) 0.0085(9) -0.0117(9)
O3 0.0258(10) 0.0364(12) 0.0321(10) -0.0045(9) 0.0119(8) 0.0005(9)
O6 0.0261(10) 0.0347(12) 0.0389(11) -0.0120(10) 0.0056(8) -0.0030(9)
O9 0.0273(11) 0.0432(14) 0.0450(13) -0.0154(11) 0.0091(9) -0.0068(10)
O7 0.0393(12) 0.0367(13) 0.0374(11) -0.0141(10) 0.0040(9) -0.0090(10)
N2 0.0224(11) 0.0208(11) 0.0248(11) -0.0014(9) 0.0054(9) 0.0005(9)
N3 0.0206(11) 0.0215(12) 0.0280(12) 0.0004(10) -0.0012(9) -0.0024(9)
N6 0.0180(11) 0.0197(11) 0.0242(11) -0.0001(9) 0.0033(8) 0.0033(9)
N4 0.0248(12) 0.0276(13) 0.0279(12) -0.0020(10) 0.0000(9) -0.0058(10)
N1 0.0256(12) 0.0268(13) 0.0268(12) -0.0038(10) 0.0065(9) -0.0059(10)
N5 0.0241(12) 0.0233(12) 0.0311(12) -0.0011(10) 0.0077(9) -0.0015(10)
C2 0.0142(12) 0.0238(14) 0.0297(14) 0.0013(12) 0.0063(10) 0.0046(11)
C11 0.0136(11) 0.0250(14) 0.0207(12) -0.0050(11) 0.0017(9) -0.0024(10)
C6 0.0149(12) 0.0286(15) 0.0214(12) 0.0005(11) 0.0029(10) -0.0030(11)
C15 0.0219(13) 0.0251(14) 0.0242(13) 0.0030(11) -0.0031(10) 0.0017(11)
C12 0.0176(13) 0.0255(15) 0.0332(15) -0.0062(12) 0.0005(11) 0.0029(11)
C42 0.0215(13) 0.0248(14) 0.0255(13) -0.0024(11) 0.0011(10) -0.0014(11)
C10 0.0157(12) 0.0289(15) 0.0270(13) -0.0087(12) 0.0013(10) -0.0012(11)
C37 0.0220(13) 0.0215(14) 0.0222(13) -0.0010(11) 0.0031(10) -0.0023(11)
C20 0.0289(15) 0.0231(15) 0.0360(16) 0.0027(12) -0.0019(12) -0.0071(12)
C41 0.0195(13) 0.0257(14) 0.0247(13) -0.0025(11) 0.0077(10) 0.0005(11)
C3 0.0230(13) 0.0251(14) 0.0249(13) 0.0050(11) 0.0021(10) -0.0012(11)
C38 0.0248(13) 0.0247(14) 0.0257(14) 0.0013(11) 0.0027(11) -0.0022(11)
C33 0.0261(14) 0.0213(14) 0.0316(14) -0.0020(12) 0.0029(11) 0.0021(11)
C39 0.0231(13) 0.0285(15) 0.0251(13) -0.0011(12) 0.0034(10) -0.0008(12)
C7 0.0210(13) 0.0480(19) 0.0206(13) 0.0040(13) 0.0010(10) -0.0060(13)
C45 0.0192(13) 0.0248(14) 0.0282(14) -0.0009(11) 0.0071(10) -0.0012(11)
C1 0.0189(13) 0.0305(16) 0.0330(15) 0.0012(13) 0.0089(11) -0.0033(12)
C43 0.0294(14) 0.0290(15) 0.0251(14) -0.0029(12) -0.0010(11) -0.0072(12)
C16 0.0298(15) 0.0301(16) 0.0215(13) -0.0022(12) -0.0029(11) -0.0043(12)
C46 0.0224(14) 0.0299(16) 0.0276(14) -0.0022(12) 0.0034(11) -0.0011(12)
C21 0.0266(14) 0.0276(15) 0.0308(15) -0.0078(12) 0.0079(11) -0.0052(12)
C34 0.0237(14) 0.0274(15) 0.0333(15) -0.0022(12) 0.0014(11) 0.0012(12)
C47 0.0267(15) 0.0398(18) 0.0318(15) -0.0021(14) 0.0073(12) -0.0075(13)
C40 0.0307(15) 0.0373(17) 0.0253(14) -0.0012(13) 0.0011(11) -0.0050(13)
C25 0.0370(16) 0.0292(16) 0.0275(15) -0.0028(12) 0.0066(12) 0.0005(13)
C22 0.0275(15) 0.0360(17) 0.0339(15) -0.0134(14) 0.0022(12) -0.0023(13)
C5 0.0362(16) 0.0278(16) 0.0330(15) 0.0077(13) 0.0039(12) -0.0054(13)
C9 0.0198(13) 0.0452(19) 0.0293(15) -0.0140(14) 0.0054(11) 0.0011(13)
C14 0.0181(14) 0.0319(16) 0.0475(18) -0.0060(14) -0.0007(12) 0.0053(12)
C8 0.0238(14) 0.057(2) 0.0221(14) -0.0084(14) 0.0080(11) -0.0061(14)
C35 0.0293(15) 0.0346(17) 0.0316(15) 0.0011(13) 0.0001(12) 0.0070(13)
C13 0.0254(15) 0.0284(16) 0.0478(18) -0.0110(14) 0.0030(13) 0.0004(13)
C4 0.0277(15) 0.0373(18) 0.0348(16) 0.0090(14) -0.0010(12) 0.0068(13)
C19 0.0386(18) 0.0370(19) 0.0455(19) 0.0074(15) 0.0077(14) -0.0079(15)
C29 0.0264(15) 0.0269(16) 0.057(2) 0.0115(15) 0.0118(14) 0.0021(13)
C26 0.0435(18) 0.0350(18) 0.0367(17) -0.0009(14) 0.0160(14) -0.0053(15)
C36 0.0355(18) 0.0317(18) 0.063(2) -0.0066(17) -0.0022(16) 0.0067(14)
C23 0.0353(17) 0.0403(19) 0.0439(18) -0.0150(15) -0.0006(14) -0.0038(15)
C48 0.0320(17) 0.057(2) 0.0406(18) -0.0099(17) 0.0056(14) -0.0149(16)
C24 0.0367(18) 0.051(2) 0.0450(19) -0.0178(17) -0.0046(14) -0.0026(16)
C18 0.054(2) 0.041(2) 0.050(2) 0.0090(17) -0.0023(17) -0.0156(17)
C44 0.070(3) 0.039(2) 0.0374(18) 0.0088(16) -0.0063(17) -0.0008(19)
C27 0.068(3) 0.047(2) 0.046(2) -0.0003(17) 0.0278(19) -0.0060(19)
C28 0.096(4) 0.071(3) 0.061(3) 0.007(2) 0.045(3) -0.009(3)
C17 0.088(4) 0.083(4) 0.075(3) 0.030(3) -0.013(3) -0.039(3)
O10 0.053(7) 0.066(9) 0.096(10) 0.049(8) 0.023(6) 0.001(6)
C30A 0.031(3) 0.030(3) 0.051(9) -0.002(4) -0.005(3) -0.006(2)
C31A 0.030(3) 0.042(3) 0.068(7) 0.013(4) 0.012(3) 0.008(2)
C32A 0.050(4) 0.046(3) 0.288(13) 0.016(5) -0.063(5) -0.004(3)
C30B 0.049(8) 0.023(8) 0.011(11) 0.001(6) -0.009(6) 0.000(6)
C31B 0.032(7) 0.042(8) 0.037(11) -0.001(7) 0.001(6) -0.010(5)
C32B 0.009(10) 0.052(15) 0.049(14) 0.016(11) -0.010(8) 0.010(9)

loop_
_atom_type_symbol
_atom_type_description
_atom_type_scat_dispersion_real
_atom_type_scat_dispersion_imag
_atom_type_scat_source
C C 0.0181 0.0091 'International Tables Vol C Tables 4.2.6.8 and 6.1.1.4'
H H 0.0000 0.0000 'International Tables Vol C Tables 4.2.6.8 and 6.1.1.4'
N N 0.0311 0.0180 'International Tables Vol C Tables 4.2.6.8 and 6.1.1.4'
O O 0.0492 0.0322 'International Tables Vol C Tables 4.2.6.8 and 6.1.1.4'
S S 0.3331 0.5567 'International Tables Vol C Tables 4.2.6.8 and 6.1.1.4'

loop_
_exptl_crystal_face_index_h
_exptl_crystal_face_index_k
_exptl_crystal_face_index_l
_exptl_crystal_face_perp_dist
-2 -4 5 0.0468
2 4 -5 0.0468
-4 -5 5 0.0557
4 5 -5 0.0557
0 -5 1 0.0064
0 5 -1 0.0064
0 -4 5 0.0515
0 4 -5 0.0515

loop_
_geom_angle_atom_site_label_1
_geom_angle_atom_site_label_2
_geom_angle_atom_site_label_3
_geom_angle
_geom_angle_site_symmetry_1
_geom_angle_site_symmetry_3
_geom_angle_publ_flag
O1 S1 O3 111.59(12) . . ?
O1 S1 C1 106.28(14) . . ?
O2 S1 O1 113.44(12) . . ?
O2 S1 O3 113.57(12) . . ?
O2 S1 C1 103.94(13) . . ?
O3 S1 C1 107.24(13) . . ?
O8 S2 O6 111.59(13) . . ?
O8 S2 O7 113.70(13) . . ?
O8 S2 C16 106.55(13) . . ?
O6 S2 C16 106.41(14) . . ?
O7 S2 O6 112.72(12) . . ?
O7 S2 C16 105.18(13) . . ?
H9A O9 H9B 104.5 . . ?
C2 N2 H2 119.6 . . ?
C2 N2 C3 120.9(2) . . ?
C3 N2 H2 119.6 . . ?
C15 N3 H3 117.4 . . ?
C15 N3 C12 125.1(2) . . ?
C12 N3 H3 117.4 . . ?
C37 N6 C45 109.50(19) . . ?
C41 N6 C37 108.4(2) . . ?
C41 N6 C45 110.8(2) . . ?
C33 N6 C37 111.9(2) . . ?
C33 N6 C41 109.0(2) . . ?
C33 N6 C45 107.3(2) . . ?
C15 N4 H4 120.2 . . ?
C15 N4 C16 119.6(2) . . ?
C16 N4 H4 120.2 . . ?
C2 N1 H1 120.1 . . ?
C2 N1 C1 119.8(2) . . ?
C1 N1 H1 120.1 . . ?
C20 N5 C29 111.6(2) . . ?
C21 N5 C20 111.7(2) . . ?
C21 N5 C25 111.7(2) . . ?
C21 N5 C29 104.9(2) . . ?
C25 N5 C20 106.1(2) . . ?
C25 N5 C29 111.0(2) . . ?
O4 C2 N2 123.8(2) . . ?
O4 C2 N1 122.9(2) . . ?
N1 C2 N2 113.2(2) . . ?
C6 C11 H11 118.7 . . ?
C10 C11 H11 118.7 . . ?
C10 C11 C6 122.6(2) . . ?
C11 C6 C3 120.4(2) . . ?
C11 C6 C7 118.0(3) . . ?
C7 C6 C3 121.5(3) . . ?
O5 C15 N3 124.6(3) . . ?
O5 C15 N4 122.2(3) . . ?
N3 C15 N4 113.1(2) . . ?
N3 C12 C10 111.4(2) . . ?
N3 C12 C14 111.3(2) . . ?
N3 C12 C13 105.1(2) . . ?
C14 C12 C10 110.5(2) . . ?
C13 C12 C10 108.6(2) . . ?
C13 C12 C14 109.7(2) . . ?
H42A C42 H42B 108.4 . . ?
C41 C42 H42A 110.0 . . ?
C41 C42 H42B 110.0 . . ?
C41 C42 C43 108.5(2) . . ?
C43 C42 H42A 110.0 . . ?
C43 C42 H42B 110.0 . . ?
C11 C10 C12 121.7(2) . . ?
C11 C10 C9 117.9(3) . . ?
C9 C10 C12 120.3(3) . . ?
N6 C37 H37A 108.5 . . ?
N6 C37 H37B 108.5 . . ?
H37A C37 H37B 107.5 . . ?
C38 C37 N6 115.1(2) . . ?
C38 C37 H37A 108.5 . . ?
C38 C37 H37B 108.5 . . ?
N5 C20 H20A 108.4 . . ?
N5 C20 H20B 108.4 . . ?
H20A C20 H20B 107.5 . . ?
C19 C20 N5 115.5(3) . . ?
C19 C20 H20A 108.4 . . ?
C19 C20 H20B 108.4 . . ?
N6 C41 H41A 108.3 . . ?
N6 C41 H41B 108.3 . . ?
C42 C41 N6 115.8(2) . . ?
C42 C41 H41A 108.3 . . ?
C42 C41 H41B 108.3 . . ?
H41A C41 H41B 107.4 . . ?
N2 C3 C6 111.1(2) . . ?
N2 C3 C5 106.0(2) . . ?
N2 C3 C4 110.2(2) . . ?
C5 C3 C6 107.0(2) . . ?
C4 C3 C6 112.4(2) . . ?
C4 C3 C5 110.0(2) . . ?
C37 C38 H38A 109.5 . . ?
C37 C38 H38B 109.5 . . ?
C37 C38 C39 110.9(2) . . ?
H38A C38 H38B 108.1 . . ?
C39 C38 H38A 109.5 . . ?
C39 C38 H38B 109.5 . . ?
N6 C33 H33A 107.9 . . ?
N6 C33 H33B 107.9 . . ?
H33A C33 H33B 107.2 . . ?
C34 C33 N6 117.5(2) . . ?
C34 C33 H33A 107.9 . . ?
C34 C33 H33B 107.9 . . ?
C38 C39 H39A 109.2 . . ?
C38 C39 H39B 109.2 . . ?
H39A C39 H39B 107.9 . . ?
C40 C39 C38 112.2(2) . . ?
C40 C39 H39A 109.2 . . ?
C40 C39 H39B 109.2 . . ?
C6 C7 H7 119.9 . . ?
C8 C7 C6 120.1(3) . . ?
C8 C7 H7 119.9 . . ?
N6 C45 H45A 108.5 . . ?
N6 C45 H45B 108.5 . . ?
H45A C45 H45B 107.5 . . ?
C46 C45 N6 115.1(2) . . ?
C46 C45 H45A 108.5 . . ?
C46 C45 H45B 108.5 . . ?
S1 C1 H1A 108.7 . . ?
S1 C1 H1B 108.7 . . ?
N1 C1 S1 114.23(19) . . ?
N1 C1 H1A 108.7 . . ?
N1 C1 H1B 108.7 . . ?
H1A C1 H1B 107.6 . . ?
C42 C43 H43A 109.2 . . ?
C42 C43 H43B 109.2 . . ?
H43A C43 H43B 107.9 . . ?
C44 C43 C42 112.1(3) . . ?
C44 C43 H43A 109.2 . . ?
C44 C43 H43B 109.2 . . ?
S2 C16 H16A 108.8 . . ?
S2 C16 H16B 108.8 . . ?
N4 C16 S2 113.85(19) . . ?
N4 C16 H16A 108.8 . . ?
N4 C16 H16B 108.8 . . ?
H16A C16 H16B 107.7 . . ?
C45 C46 H46A 109.3 . . ?
C45 C46 H46B 109.3 . . ?
C45 C46 C47 111.6(2) . . ?
H46A C46 H46B 108.0 . . ?
C47 C46 H46A 109.3 . . ?
C47 C46 H46B 109.3 . . ?
N5 C21 H21A 108.0 . . ?
N5 C21 H21B 108.0 . . ?
H21A C21 H21B 107.2 . . ?
C22 C21 N5 117.3(2) . . ?
C22 C21 H21A 108.0 . . ?
C22 C21 H21B 108.0 . . ?
C33 C34 H34A 109.7 . . ?
C33 C34 H34B 109.7 . . ?
C33 C34 C35 109.6(2) . . ?
H34A C34 H34B 108.2 . . ?
C35 C34 H34A 109.7 . . ?
C35 C34 H34B 109.7 . . ?
C46 C47 H47A 109.5 . . ?
C46 C47 H47B 109.5 . . ?
H47A C47 H47B 108.1 . . ?
C48 C47 C46 110.8(2) . . ?
C48 C47 H47A 109.5 . . ?
C48 C47 H47B 109.5 . . ?
C39 C40 H40A 109.5 . . ?
C39 C40 H40B 109.5 . . ?
C39 C40 H40C 109.5 . . ?
H40A C40 H40B 109.5 . . ?
H40A C40 H40C 109.5 . . ?
H40B C40 H40C 109.5 . . ?
N5 C25 H25A 108.1 . . ?
N5 C25 H25B 108.1 . . ?
H25A C25 H25B 107.3 . . ?
C26 C25 N5 116.8(2) . . ?
C26 C25 H25A 108.1 . . ?
C26 C25 H25B 108.1 . . ?
C21 C22 H22A 109.7 . . ?
C21 C22 H22B 109.7 . . ?
C21 C22 C23 109.8(3) . . ?
H22A C22 H22B 108.2 . . ?
C23 C22 H22A 109.7 . . ?
C23 C22 H22B 109.7 . . ?
C3 C5 H5A 109.5 . . ?
C3 C5 H5B 109.5 . . ?
C3 C5 H5C 109.5 . . ?
H5A C5 H5B 109.5 . . ?
H5A C5 H5C 109.5 . . ?
H5B C5 H5C 109.5 . . ?
C10 C9 H9 119.7 . . ?
C8 C9 C10 120.6(3) . . ?
C8 C9 H9 119.7 . . ?
C12 C14 H14A 109.5 . . ?
C12 C14 H14B 109.5 . . ?
C12 C14 H14C 109.5 . . ?
H14A C14 H14B 109.5 . . ?
H14A C14 H14C 109.5 . . ?
H14B C14 H14C 109.5 . . ?
C7 C8 H8 119.6 . . ?
C9 C8 C7 120.8(3) . . ?
C9 C8 H8 119.6 . . ?
C34 C35 H35A 109.0 . . ?
C34 C35 H35B 109.0 . . ?
C34 C35 C36 112.8(3) . . ?
H35A C35 H35B 107.8 . . ?
C36 C35 H35A 109.0 . . ?
C36 C35 H35B 109.0 . . ?
C12 C13 H13A 109.5 . . ?
C12 C13 H13B 109.5 . . ?
C12 C13 H13C 109.5 . . ?
H13A C13 H13B 109.5 . . ?
H13A C13 H13C 109.5 . . ?
H13B C13 H13C 109.5 . . ?
C3 C4 H4A 109.5 . . ?
C3 C4 H4B 109.5 . . ?
C3 C4 H4C 109.5 . . ?
H4A C4 H4B 109.5 . . ?
H4A C4 H4C 109.5 . . ?
H4B C4 H4C 109.5 . . ?
C20 C19 H19A 109.4 . . ?
C20 C19 H19B 109.4 . . ?
C20 C19 C18 111.0(3) . . ?
H19A C19 H19B 108.0 . . ?
C18 C19 H19A 109.4 . . ?
C18 C19 H19B 109.4 . . ?
N5 C29 H29A 107.1 . . ?
N5 C29 H29B 107.1 . . ?
N5 C29 H29C 110.6 . . ?
N5 C29 H29D 110.6 . . ?
N5 C29 C30B 105.8(13) . . ?
H29A C29 H29B 106.8 . . ?
H29C C29 H29D 108.7 . . ?
C30A C29 N5 121.0(7) . . ?
C30A C29 H29A 107.1 . . ?
C30A C29 H29B 107.1 . . ?
C30B C29 H29C 110.6 . . ?
C30B C29 H29D 110.6 . . ?
C25 C26 H26A 109.8 . . ?
C25 C26 H26B 109.8 . . ?
C25 C26 C27 109.6(3) . . ?
H26A C26 H26B 108.2 . . ?
C27 C26 H26A 109.8 . . ?
C27 C26 H26B 109.8 . . ?
C35 C36 H36A 109.5 . . ?
C35 C36 H36B 109.5 . . ?
C35 C36 H36C 109.5 . . ?
H36A C36 H36B 109.5 . . ?
H36A C36 H36C 109.5 . . ?
H36B C36 H36C 109.5 . . ?
C22 C23 H23A 108.9 . . ?
C22 C23 H23B 108.9 . . ?
H23A C23 H23B 107.7 . . ?
C24 C23 C22 113.2(3) . . ?
C24 C23 H23A 108.9 . . ?
C24 C23 H23B 108.9 . . ?
C47 C48 H48A 109.5 . . ?
C47 C48 H48B 109.5 . . ?
C47 C48 H48C 109.5 . . ?
H48A C48 H48B 109.5 . . ?
H48A C48 H48C 109.5 . . ?
H48B C48 H48C 109.5 . . ?
C23 C24 H24A 109.5 . . ?
C23 C24 H24B 109.5 . . ?
C23 C24 H24C 109.5 . . ?
H24A C24 H24B 109.5 . . ?
H24A C24 H24C 109.5 . . ?
H24B C24 H24C 109.5 . . ?
C19 C18 H18A 109.7 . . ?
C19 C18 H18B 109.7 . . ?
C19 C18 C17 110.0(4) . . ?
H18A C18 H18B 108.2 . . ?
C17 C18 H18A 109.7 . . ?
C17 C18 H18B 109.7 . . ?
C43 C44 H44A 109.5 . . ?
C43 C44 H44B 109.5 . . ?
C43 C44 H44C 109.5 . . ?
H44A C44 H44B 109.5 . . ?
H44A C44 H44C 109.5 . . ?
H44B C44 H44C 109.5 . . ?
C26 C27 H27A 109.2 . . ?
C26 C27 H27B 109.2 . . ?
H27A C27 H27B 107.9 . . ?
C28 C27 C26 111.9(3) . . ?
C28 C27 H27A 109.2 . . ?
C28 C27 H27B 109.2 . . ?
C27 C28 H28A 109.5 . . ?
C27 C28 H28B 109.5 . . ?
C27 C28 H28C 109.5 . . ?
H28A C28 H28B 109.5 . . ?
H28A C28 H28C 109.5 . . ?
H28B C28 H28C 109.5 . . ?
C18 C17 H17A 109.5 . . ?
C18 C17 H17B 109.5 . . ?
C18 C17 H17C 109.5 . . ?
H17A C17 H17B 109.5 . . ?
H17A C17 H17C 109.5 . . ?
H17B C17 H17C 109.5 . . ?
H10A O10 H10B 104.5 . . ?
C29 C30A H30A 109.4 . . ?
C29 C30A H30B 109.4 . . ?
C29 C30A C31A 111.0(15) . . ?
H30A C30A H30B 108.0 . . ?
C31A C30A H30A 109.4 . . ?
C31A C30A H30B 109.4 . . ?
C30A C31A H31A 109.4 . . ?
C30A C31A H31B 109.4 . . ?
H31A C31A H31B 108.0 . . ?
C32A C31A C30A 111.3(12) . . ?
C32A C31A H31A 109.4 . . ?
C32A C31A H31B 109.4 . . ?
C31A C32A H32A 109.5 . . ?
C31A C32A H32B 109.5 . . ?
C31A C32A H32C 109.5 . . ?
H32A C32A H32B 109.5 . . ?
H32A C32A H32C 109.5 . . ?
H32B C32A H32C 109.5 . . ?
C29 C30B H30C 110.9 . . ?
C29 C30B H30D 110.9 . . ?
H30C C30B H30D 109.0 . . ?
C31B C30B C29 104(3) . . ?
C31B C30B H30C 110.9 . . ?
C31B C30B H30D 110.9 . . ?
C30B C31B H31C 106.6 . . ?
C30B C31B H31D 106.6 . . ?
C30B C31B C32B 122.8(17) . . ?
H31C C31B H31D 106.6 . . ?
C32B C31B H31C 106.6 . . ?
C32B C31B H31D 106.6 . . ?
C31B C32B H32D 109.5 . . ?
C31B C32B H32E 109.5 . . ?
C31B C32B H32F 109.5 . . ?
H32D C32B H32E 109.5 . . ?
H32D C32B H32F 109.5 . . ?
H32E C32B H32F 109.5 . . ?

loop_
_geom_bond_atom_site_label_1
_geom_bond_atom_site_label_2
_geom_bond_distance
_geom_bond_site_symmetry_2
_geom_bond_publ_flag
S1 O1 1.458(2) . ?
S1 O2 1.454(2) . ?
S1 O3 1.4620(19) . ?
S1 C1 1.786(3) . ?
S2 O8 1.451(2) . ?
S2 O6 1.467(2) . ?
S2 O7 1.452(2) . ?
S2 C16 1.798(3) . ?
O4 C2 1.216(3) . ?
O5 C15 1.221(3) . ?
O9 H9A 0.8497 . ?
O9 H9B 0.8501 . ?
N2 H2 0.8600 . ?
N2 C2 1.381(4) . ?
N2 C3 1.475(3) . ?
N3 H3 0.8600 . ?
N3 C15 1.369(4) . ?
N3 C12 1.461(4) . ?
N6 C37 1.525(3) . ?
N6 C41 1.522(3) . ?
N6 C33 1.515(4) . ?
N6 C45 1.525(3) . ?
N4 H4 0.8600 . ?
N4 C15 1.385(4) . ?
N4 C16 1.428(4) . ?
N1 H1 0.8600 . ?
N1 C2 1.377(4) . ?
N1 C1 1.434(4) . ?
N5 C20 1.517(4) . ?
N5 C21 1.515(4) . ?
N5 C25 1.517(4) . ?
N5 C29 1.522(4) . ?
C11 H11 0.9300 . ?
C11 C6 1.390(4) . ?
C11 C10 1.385(4) . ?
C6 C3 1.531(4) . ?
C6 C7 1.399(4) . ?
C12 C10 1.535(4) . ?
C12 C14 1.532(4) . ?
C12 C13 1.528(4) . ?
C42 H42A 0.9700 . ?
C42 H42B 0.9700 . ?
C42 C41 1.522(4) . ?
C42 C43 1.529(4) . ?
C10 C9 1.399(4) . ?
C37 H37A 0.9700 . ?
C37 H37B 0.9700 . ?
C37 C38 1.521(4) . ?
C20 H20A 0.9700 . ?
C20 H20B 0.9700 . ?
C20 C19 1.512(4) . ?
C41 H41A 0.9700 . ?
C41 H41B 0.9700 . ?
C3 C5 1.527(4) . ?
C3 C4 1.527(4) . ?
C38 H38A 0.9700 . ?
C38 H38B 0.9700 . ?
C38 C39 1.523(4) . ?
C33 H33A 0.9700 . ?
C33 H33B 0.9700 . ?
C33 C34 1.513(4) . ?
C39 H39A 0.9700 . ?
C39 H39B 0.9700 . ?
C39 C40 1.521(4) . ?
C7 H7 0.9300 . ?
C7 C8 1.384(5) . ?
C45 H45A 0.9700 . ?
C45 H45B 0.9700 . ?
C45 C46 1.516(4) . ?
C1 H1A 0.9700 . ?
C1 H1B 0.9700 . ?
C43 H43A 0.9700 . ?
C43 H43B 0.9700 . ?
C43 C44 1.510(5) . ?
C16 H16A 0.9700 . ?
C16 H16B 0.9700 . ?
C46 H46A 0.9700 . ?
C46 H46B 0.9700 . ?
C46 C47 1.532(4) . ?
C21 H21A 0.9700 . ?
C21 H21B 0.9700 . ?
C21 C22 1.512(4) . ?
C34 H34A 0.9700 . ?
C34 H34B 0.9700 . ?
C34 C35 1.524(4) . ?
C47 H47A 0.9700 . ?
C47 H47B 0.9700 . ?
C47 C48 1.508(4) . ?
C40 H40A 0.9600 . ?
C40 H40B 0.9600 . ?
C40 H40C 0.9600 . ?
C25 H25A 0.9700 . ?
C25 H25B 0.9700 . ?
C25 C26 1.512(4) . ?
C22 H22A 0.9700 . ?
C22 H22B 0.9700 . ?
C22 C23 1.523(4) . ?
C5 H5A 0.9600 . ?
C5 H5B 0.9600 . ?
C5 H5C 0.9600 . ?
C9 H9 0.9300 . ?
C9 C8 1.374(5) . ?
C14 H14A 0.9600 . ?
C14 H14B 0.9600 . ?
C14 H14C 0.9600 . ?
C8 H8 0.9300 . ?
C35 H35A 0.9700 . ?
C35 H35B 0.9700 . ?
C35 C36 1.530(5) . ?
C13 H13A 0.9600 . ?
C13 H13B 0.9600 . ?
C13 H13C 0.9600 . ?
C4 H4A 0.9600 . ?
C4 H4B 0.9600 . ?
C4 H4C 0.9600 . ?
C19 H19A 0.9700 . ?
C19 H19B 0.9700 . ?
C19 C18 1.523(5) . ?
C29 H29A 0.9700 . ?
C29 H29B 0.9700 . ?
C29 H29C 0.9700 . ?
C29 H29D 0.9700 . ?
C29 C30A 1.433(15) . ?
C29 C30B 1.79(3) . ?
C26 H26A 0.9700 . ?
C26 H26B 0.9700 . ?
C26 C27 1.522(4) . ?
C36 H36A 0.9600 . ?
C36 H36B 0.9600 . ?
C36 H36C 0.9600 . ?
C23 H23A 0.9700 . ?
C23 H23B 0.9700 . ?
C23 C24 1.517(5) . ?
C48 H48A 0.9600 . ?
C48 H48B 0.9600 . ?
C48 H48C 0.9600 . ?
C24 H24A 0.9600 . ?
C24 H24B 0.9600 . ?
C24 H24C 0.9600 . ?
C18 H18A 0.9700 . ?
C18 H18B 0.9700 . ?
C18 C17 1.525(6) . ?
C44 H44A 0.9600 . ?
C44 H44B 0.9600 . ?
C44 H44C 0.9600 . ?
C27 H27A 0.9700 . ?
C27 H27B 0.9700 . ?
C27 C28 1.520(6) . ?
C28 H28A 0.9600 . ?
C28 H28B 0.9600 . ?
C28 H28C 0.9600 . ?
C17 H17A 0.9600 . ?
C17 H17B 0.9600 . ?
C17 H17C 0.9600 . ?
O10 H10A 0.8500 . ?
O10 H10B 0.8502 . ?
C30A H30A 0.9700 . ?
C30A H30B 0.9700 . ?
C30A C31A 1.551(16) . ?
C31A H31A 0.9700 . ?
C31A H31B 0.9700 . ?
C31A C32A 1.545(13) . ?
C32A H32A 0.9600 . ?
C32A H32B 0.9600 . ?
C32A H32C 0.9600 . ?
C30B H30C 0.9700 . ?
C30B H30D 0.9700 . ?
C30B C31B 1.50(4) . ?
C31B H31C 0.9700 . ?
C31B H31D 0.9700 . ?
C31B C32B 1.56(3) . ?
C32B H32D 0.9600 . ?
C32B H32E 0.9600 . ?
C32B H32F 0.9600 . ?

loop_
_geom_torsion_atom_site_label_1
_geom_torsion_atom_site_label_2
_geom_torsion_atom_site_label_3
_geom_torsion_atom_site_label_4
_geom_torsion
_geom_torsion_site_symmetry_1
_geom_torsion_site_symmetry_2
_geom_torsion_site_symmetry_3
_geom_torsion_site_symmetry_4
_geom_torsion_publ_flag
O8 S2 C16 N4 -52.2(2) . . . . ?
O1 S1 C1 N1 61.1(2) . . . . ?
O2 S1 C1 N1 -179.0(2) . . . . ?
O3 S1 C1 N1 -58.4(2) . . . . ?
O6 S2 C16 N4 66.9(2) . . . . ?
O7 S2 C16 N4 -173.3(2) . . . . ?
N3 C12 C10 C11 -1.7(4) . . . . ?
N3 C12 C10 C9 179.9(2) . . . . ?
N6 C37 C38 C39 170.1(2) . . . . ?
N6 C33 C34 C35 -179.3(2) . . . . ?
N6 C45 C46 C47 -162.7(2) . . . . ?
N5 C20 C19 C18 170.5(3) . . . . ?
N5 C21 C22 C23 -178.2(3) . . . . ?
N5 C25 C26 C27 -179.1(3) . . . . ?
N5 C29 C30A C31A -170.2(5) . . . . ?
N5 C29 C30B C31B -173.8(9) . . . . ?
C2 N2 C3 C6 -58.6(3) . . . . ?
C2 N2 C3 C5 -174.5(2) . . . . ?
C2 N2 C3 C4 66.6(3) . . . . ?
C2 N1 C1 S1 100.9(3) . . . . ?
C11 C6 C3 N2 -22.8(3) . . . . ?
C11 C6 C3 C5 92.4(3) . . . . ?
C11 C6 C3 C4 -146.8(3) . . . . ?
C11 C6 C7 C8 0.2(4) . . . . ?
C11 C10 C9 C8 -0.1(4) . . . . ?
C6 C11 C10 C12 -178.0(2) . . . . ?
C6 C11 C10 C9 0.4(4) . . . . ?
C6 C7 C8 C9 0.0(5) . . . . ?
C15 N3 C12 C10 -74.0(3) . . . . ?
C15 N3 C12 C14 49.9(4) . . . . ?
C15 N3 C12 C13 168.6(2) . . . . ?
C15 N4 C16 S2 90.2(3) . . . . ?
C12 N3 C15 O5 -16.3(4) . . . . ?
C12 N3 C15 N4 166.1(2) . . . . ?
C12 C10 C9 C8 178.3(3) . . . . ?
C10 C11 C6 C3 -176.1(2) . . . . ?
C10 C11 C6 C7 -0.4(4) . . . . ?
C10 C9 C8 C7 -0.1(5) . . . . ?
C37 N6 C41 C42 61.1(3) . . . . ?
C37 N6 C33 C34 57.6(3) . . . . ?
C37 N6 C45 C46 -170.1(2) . . . . ?
C37 C38 C39 C40 178.6(2) . . . . ?
C20 N5 C21 C22 -56.7(3) . . . . ?
C20 N5 C25 C26 -176.6(3) . . . . ?
C20 N5 C29 C30A 58.4(8) . . . . ?
C20 N5 C29 C30B 69.3(7) . . . . ?
C20 C19 C18 C17 -172.2(3) . . . . ?
C41 N6 C37 C38 170.9(2) . . . . ?
C41 N6 C33 C34 -62.2(3) . . . . ?
C41 N6 C45 C46 -50.6(3) . . . . ?
C41 C42 C43 C44 168.7(3) . . . . ?
C3 N2 C2 O4 -20.3(4) . . . . ?
C3 N2 C2 N1 162.8(2) . . . . ?
C3 C6 C7 C8 175.8(3) . . . . ?
C33 N6 C37 C38 50.7(3) . . . . ?
C33 N6 C41 C42 -176.9(2) . . . . ?
C33 N6 C45 C46 68.2(3) . . . . ?
C33 C34 C35 C36 -64.2(3) . . . . ?
C7 C6 C3 N2 161.7(2) . . . . ?
C7 C6 C3 C5 -83.1(3) . . . . ?
C7 C6 C3 C4 37.7(4) . . . . ?
C45 N6 C37 C38 -68.1(3) . . . . ?
C45 N6 C41 C42 -59.1(3) . . . . ?
C45 N6 C33 C34 177.8(2) . . . . ?
C45 C46 C47 C48 179.0(3) . . . . ?
C1 N1 C2 O4 5.8(4) . . . . ?
C1 N1 C2 N2 -177.2(2) . . . . ?
C43 C42 C41 N6 171.8(2) . . . . ?
C16 N4 C15 O5 9.4(4) . . . . ?
C16 N4 C15 N3 -172.9(2) . . . . ?
C21 N5 C20 C19 -61.0(3) . . . . ?
C21 N5 C25 C26 61.5(3) . . . . ?
C21 N5 C29 C30A 179.5(8) . . . . ?
C21 N5 C29 C30B -169.7(7) . . . . ?
C21 C22 C23 C24 -179.9(3) . . . . ?
C25 N5 C20 C19 177.0(3) . . . . ?
C25 N5 C21 C22 62.0(3) . . . . ?
C25 N5 C29 C30A -59.7(8) . . . . ?
C25 N5 C29 C30B -48.8(7) . . . . ?
C25 C26 C27 C28 -171.7(4) . . . . ?
C14 C12 C10 C11 -126.1(3) . . . . ?
C14 C12 C10 C9 55.6(3) . . . . ?
C13 C12 C10 C11 113.6(3) . . . . ?
C13 C12 C10 C9 -64.8(3) . . . . ?
C29 N5 C20 C19 56.0(3) . . . . ?
C29 N5 C21 C22 -177.6(2) . . . . ?
C29 N5 C25 C26 -55.3(4) . . . . ?
C29 C30A C31A C32A -170.9(7) . . . . ?
C29 C30B C31B C32B 59.7(19) . . . . ?
C30A C29 C30B C31B -25(2) . . . . ?
C30B C29 C30A C31A 154(3) . . . . ?

loop_
_exptl_oxdiff_crystal_face_indexfrac_h
_exptl_oxdiff_crystal_face_indexfrac_k
_exptl_oxdiff_crystal_face_indexfrac_l
_exptl_oxdiff_crystal_face_x
_exptl_oxdiff_crystal_face_y
_exptl_oxdiff_crystal_face_z
-2.0014 -3.9977 4.9989 0.1505 0.2643 -0.5080
2.0014 3.9977 -4.9989 -0.1505 -0.2643 0.5080
-4.0004 -4.9975 4.9999 0.3357 0.5245 -0.5235
4.0004 4.9975 -4.9999 -0.3357 -0.5245 0.5235
-0.0015 -4.9942 0.9967 0.1534 -0.0847 -0.1615
0.0015 4.9942 -0.9967 -0.1534 0.0847 0.1615
-0.0027 -3.9966 4.9972 0.0017 -0.0153 -0.5067
0.0027 3.9966 -4.9972 -0.0017 0.0153 0.5067
